data_1542812
loop_
_publ_author_name
'Bolla, Geetha'
'Mittapalli, Sudhir'
'Nangia, Ashwini'

_publ_section_title
;
 Modularity and three-dimensional isostructurality of novel synthons in
 sulfonamide--lactam cocrystals
;
_journal_coeditor_code ZX5004
_journal_issue 4
_journal_name_full IUCrJ
_journal_page_first 389
_journal_page_last 401
_journal_paper_doi 10.1107/S2052252515004960
_journal_volume 2
_journal_year 2015
_chemical_formula_moiety C6H8N2O2S,C6H11NO
_chemical_formula_sum 'C12 H19 N3 O3 S'
_chemical_formula_weight 285.36
_chemical_melting_point 341
_chemical_name_systematic
; 
 ? 
;
_space_group_IT_number 14
_symmetry_cell_setting monoclinic
_symmetry_space_group_name_Hall '-P 2yn'
_symmetry_space_group_name_H-M 'P 1 21/n 1'
_atom_sites_solution_hydrogens geom
_atom_sites_solution_primary direct
_atom_sites_solution_secondary difmap
_audit_creation_method SHELXL-97
_cell_angle_alpha 90.00
_cell_angle_beta 99.291(5)
_cell_angle_gamma 90.00
_cell_formula_units_Z 4
_cell_length_a 7.2731(4)
_cell_length_b 15.9052(10)
_cell_length_c 12.7766(6)
_cell_measurement_reflns_used 2272
_cell_measurement_temperature 298(2)
_cell_measurement_theta_max 28.7260
_cell_measurement_theta_min 3.1280
_cell_volume 1458.61(14)
_computing_structure_refinement 'SHELXL-97 (Sheldrick, 1997)'
_computing_structure_solution 'SHELXS-97 (Sheldrick, 1990)'
_diffrn_ambient_temperature 298(2)
_diffrn_measured_fraction_theta_full 0.999
_diffrn_measured_fraction_theta_max 0.999
_diffrn_measurement_device_type 'Xcalibur, Eos, Gemini'
_diffrn_measurement_method '\w scans'
_diffrn_radiation_monochromator graphite
_diffrn_radiation_source 'fine-focus sealed tube'
_diffrn_radiation_type MoK\a
_diffrn_radiation_wavelength 0.71073
_diffrn_reflns_av_R_equivalents 0.0204
_diffrn_reflns_av_sigmaI/netI 0.0293
_diffrn_reflns_limit_h_max 8
_diffrn_reflns_limit_h_min -8
_diffrn_reflns_limit_k_max 18
_diffrn_reflns_limit_k_min -16
_diffrn_reflns_limit_l_max 14
_diffrn_reflns_limit_l_min -15
_diffrn_reflns_number 5525
_diffrn_reflns_theta_full 24.71
_diffrn_reflns_theta_max 24.71
_diffrn_reflns_theta_min 3.03
_exptl_absorpt_coefficient_mu 0.230
_exptl_absorpt_correction_T_max 1.00000
_exptl_absorpt_correction_T_min 0.87418
_exptl_absorpt_correction_type multi-scan
_exptl_absorpt_process_details SADABS
_exptl_crystal_colour COLORLES
_exptl_crystal_density_diffrn 1.299
_exptl_crystal_density_method 'not measured'
_exptl_crystal_description PLATE
_exptl_crystal_F_000 608
_exptl_crystal_size_max 0.22
_exptl_crystal_size_mid 0.21
_exptl_crystal_size_min 0.20
_refine_diff_density_max 0.150
_refine_diff_density_min -0.320
_refine_diff_density_rms 0.040
_refine_ls_extinction_method none
_refine_ls_goodness_of_fit_ref 1.017
_refine_ls_hydrogen_treatment mixed
_refine_ls_matrix_type full
_refine_ls_number_parameters 179
_refine_ls_number_reflns 2488
_refine_ls_number_restraints 0
_refine_ls_restrained_S_all 1.017
_refine_ls_R_factor_all 0.0508
_refine_ls_R_factor_gt 0.0383
_refine_ls_shift/su_max 0.001
_refine_ls_shift/su_mean 0.000
_refine_ls_structure_factor_coef Fsqd
_refine_ls_weighting_details 'calc w=1/[\s^2^(Fo^2^)+(0.0513P)^2^+0.2431P] where P=(Fo^2^+2Fc^2^)/3'
_refine_ls_weighting_scheme calc
_refine_ls_wR_factor_gt 0.0932
_refine_ls_wR_factor_ref 0.0995
_reflns_number_gt 1993
_reflns_number_total 2488
_reflns_threshold_expression >2sigma(I)
_cod_data_source_file zx5004.cif
_cod_data_source_block 2ABSACPR
_cod_original_cell_volume 1458.60(15)
_cod_original_sg_symbol_H-M P121/n1
_cod_database_code 1542812
_publcif_datablock.id {ff55f32d-463c-46a0-a5da-c6956429db7c}

loop_
_symmetry_equiv_pos_as_xyz
'x, y, z'
'-x+1/2, y+1/2, -z+1/2'
'-x, -y, -z'
'x-1/2, -y-1/2, z-1/2'

loop_
_atom_site_label
_atom_site_type_symbol
_atom_site_fract_x
_atom_site_fract_y
_atom_site_fract_z
_atom_site_U_iso_or_equiv
_atom_site_adp_type
_atom_site_occupancy
_atom_site_symmetry_multiplicity
_atom_site_calc_flag
_atom_site_refinement_flags
S1 S 0.03105(7) 0.83445(3) 0.15700(4) 0.04286(18) Uani 1 1 d .
O3 O -0.19797(19) 0.47718(9) 0.56486(11) 0.0533(4) Uani 1 1 d .
O2 O 0.1587(2) 0.84605(10) 0.25335(11) 0.0589(4) Uani 1 1 d .
N3 N 0.0943(2) 0.43705(11) 0.62356(13) 0.0507(4) Uani 1 1 d .
H3A H 0.1222 0.4525 0.5636 0.061 Uiso 1 1 calc R
O1 O -0.1464(2) 0.79747(10) 0.16181(12) 0.0603(4) Uani 1 1 d .
C6 C 0.0484(3) 0.74236(12) -0.02378(16) 0.0451(5) Uani 1 1 d .
N1 N -0.0085(3) 0.92530(12) 0.10533(15) 0.0484(5) Uani 1 1 d .
H1A H -0.094(3) 0.9264(14) 0.0607(19) 0.058 Uiso 1 1 d .
H1B H 0.094(3) 0.9551(14) 0.0993(17) 0.058 Uiso 1 1 d .
C1 C 0.1442(3) 0.77321(12) 0.07254(15) 0.0397(5) Uani 1 1 d .
C7 C -0.0815(3) 0.44355(12) 0.63577(16) 0.0444(5) Uani 1 1 d .
N2 N -0.1366(3) 0.75970(12) -0.05867(15) 0.0623(5) Uani 1 1 d .
H2A H -0.1843 0.7206 -0.1015 0.075 Uiso 1 1 d R
H2B H -0.1948 0.7615 -0.0050 0.075 Uiso 1 1 d R
C4 C 0.3371(4) 0.68114(16) -0.0565(2) 0.0709(7) Uani 1 1 d .
H4 H 0.4020 0.6502 -0.1004 0.085 Uiso 1 1 calc R
C2 C 0.3335(3) 0.75770(14) 0.10226(18) 0.0548(6) Uani 1 1 d .
H2 H 0.3958 0.7791 0.1660 0.066 Uiso 1 1 calc R
C12 C 0.2458(3) 0.40596(15) 0.70280(18) 0.0571(6) Uani 1 1 d .
H12A H 0.3589 0.4036 0.6717 0.069 Uiso 1 1 calc R
H12B H 0.2168 0.3492 0.7226 0.069 Uiso 1 1 calc R
C5 C 0.1519(4) 0.69616(14) -0.08703(19) 0.0616(6) Uani 1 1 d .
H5 H 0.0927 0.6751 -0.1517 0.074 Uiso 1 1 calc R
C8 C -0.1377(3) 0.41193(16) 0.73576(17) 0.0586(6) Uani 1 1 d .
H8A H -0.0966 0.3541 0.7468 0.070 Uiso 1 1 calc R
H8B H -0.2726 0.4124 0.7280 0.070 Uiso 1 1 calc R
C11 C 0.2803(3) 0.45962(16) 0.80099(19) 0.0643(6) Uani 1 1 d .
H11A H 0.2742 0.5183 0.7800 0.077 Uiso 1 1 calc R
H11B H 0.4053 0.4488 0.8379 0.077 Uiso 1 1 calc R
C9 C -0.0588(3) 0.46304(17) 0.83262(19) 0.0688(7) Uani 1 1 d .
H9A H -0.1332 0.4525 0.8878 0.083 Uiso 1 1 calc R
H9B H -0.0708 0.5222 0.8145 0.083 Uiso 1 1 calc R
C10 C 0.1438(3) 0.44484(17) 0.87691(18) 0.0690(7) Uani 1 1 d .
H10A H 0.1802 0.4797 0.9391 0.083 Uiso 1 1 calc R
H10B H 0.1539 0.3866 0.8998 0.083 Uiso 1 1 calc R
C3 C 0.4291(3) 0.71126(16) 0.0386(2) 0.0696(7) Uani 1 1 d .
H3 H 0.5552 0.7002 0.0595 0.083 Uiso 1 1 calc R

loop_
_atom_site_aniso_label
_atom_site_aniso_U_11
_atom_site_aniso_U_22
_atom_site_aniso_U_33
_atom_site_aniso_U_23
_atom_site_aniso_U_13
_atom_site_aniso_U_12
S1 0.0492(3) 0.0467(3) 0.0322(3) 0.0030(2) 0.0050(2) -0.0020(2)
O3 0.0480(8) 0.0652(9) 0.0446(8) 0.0064(7) 0.0011(7) 0.0006(7)
O2 0.0724(10) 0.0662(10) 0.0335(8) -0.0019(7) -0.0049(7) 0.0041(8)
N3 0.0524(10) 0.0610(11) 0.0399(10) 0.0068(8) 0.0112(8) 0.0056(9)
O1 0.0579(9) 0.0670(10) 0.0602(10) 0.0016(8) 0.0223(7) -0.0130(8)
C6 0.0564(12) 0.0396(10) 0.0376(11) 0.0039(9) 0.0029(9) -0.0034(9)
N1 0.0477(10) 0.0479(10) 0.0468(11) 0.0035(9) -0.0005(8) 0.0001(9)
C1 0.0449(10) 0.0387(10) 0.0351(11) 0.0057(8) 0.0050(8) -0.0035(9)
C7 0.0483(11) 0.0428(11) 0.0419(11) -0.0004(10) 0.0061(9) -0.0044(10)
N2 0.0644(12) 0.0665(12) 0.0494(11) -0.0080(10) -0.0104(9) -0.0059(10)
C4 0.0858(19) 0.0631(15) 0.0726(18) 0.0013(14) 0.0393(15) 0.0115(14)
C2 0.0480(12) 0.0614(14) 0.0538(14) 0.0040(11) 0.0048(10) -0.0017(11)
C12 0.0512(12) 0.0625(14) 0.0590(14) 0.0121(12) 0.0131(10) 0.0117(11)
C5 0.0923(19) 0.0513(13) 0.0419(13) -0.0046(11) 0.0130(12) -0.0024(13)
C8 0.0512(12) 0.0729(15) 0.0530(14) 0.0141(12) 0.0124(10) -0.0060(11)
C11 0.0612(14) 0.0700(15) 0.0572(15) 0.0110(13) -0.0037(11) -0.0081(12)
C9 0.0814(17) 0.0810(17) 0.0478(14) 0.0040(13) 0.0221(12) 0.0121(14)
C10 0.0879(18) 0.0730(16) 0.0430(13) 0.0024(12) 0.0013(12) -0.0026(14)
C3 0.0549(14) 0.0759(17) 0.0813(19) 0.0082(15) 0.0213(13) 0.0084(13)

loop_
_atom_type_symbol
_atom_type_description
_atom_type_scat_dispersion_real
_atom_type_scat_dispersion_imag
_atom_type_scat_source
C C 0.0033 0.0016 'International Tables Vol C Tables 4.2.6.8 and 6.1.1.4'
H H 0.0000 0.0000 'International Tables Vol C Tables 4.2.6.8 and 6.1.1.4'
N N 0.0061 0.0033 'International Tables Vol C Tables 4.2.6.8 and 6.1.1.4'
O O 0.0106 0.0060 'International Tables Vol C Tables 4.2.6.8 and 6.1.1.4'
S S 0.1246 0.1234 'International Tables Vol C Tables 4.2.6.8 and 6.1.1.4'

loop_
_geom_angle_atom_site_label_1
_geom_angle_atom_site_label_2
_geom_angle_atom_site_label_3
_geom_angle
O1 S1 O2 118.80(10)
O1 S1 N1 106.67(10)
O2 S1 N1 106.76(10)
O1 S1 C1 108.34(9)
O2 S1 C1 107.32(9)
N1 S1 C1 108.63(9)
C7 N3 C12 125.74(18)
C7 N3 H3A 117.1
C12 N3 H3A 117.1
N2 C6 C5 120.5(2)
N2 C6 C1 122.43(19)
C5 C6 C1 116.96(19)
S1 N1 H1A 113.3(17)
S1 N1 H1B 114.7(14)
H1A N1 H1B 120(2)
C2 C1 C6 120.54(19)
C2 C1 S1 118.23(15)
C6 C1 S1 121.22(15)
O3 C7 N3 120.19(19)
O3 C7 C8 121.05(18)
N3 C7 C8 118.75(18)
C6 N2 H2A 109.4
C6 N2 H2B 109.2
H2A N2 H2B 109.2
C5 C4 C3 120.7(2)
C5 C4 H4 119.7
C3 C4 H4 119.7
C3 C2 C1 120.6(2)
C3 C2 H2 119.7
C1 C2 H2 119.7
N3 C12 C11 113.09(18)
N3 C12 H12A 109.0
C11 C12 H12A 109.0
N3 C12 H12B 109.0
C11 C12 H12B 109.0
H12A C12 H12B 107.8
C4 C5 C6 121.8(2)
C4 C5 H5 119.1
C6 C5 H5 119.1
C7 C8 C9 113.53(19)
C7 C8 H8A 108.9
C9 C8 H8A 108.9
C7 C8 H8B 108.9
C9 C8 H8B 108.9
H8A C8 H8B 107.7
C12 C11 C10 114.09(19)
C12 C11 H11A 108.7
C10 C11 H11A 108.7
C12 C11 H11B 108.7
C10 C11 H11B 108.7
H11A C11 H11B 107.6
C8 C9 C10 114.8(2)
C8 C9 H9A 108.6
C10 C9 H9A 108.6
C8 C9 H9B 108.6
C10 C9 H9B 108.6
H9A C9 H9B 107.5
C11 C10 C9 115.38(19)
C11 C10 H10A 108.4
C9 C10 H10A 108.4
C11 C10 H10B 108.4
C9 C10 H10B 108.4
H10A C10 H10B 107.5
C2 C3 C4 119.4(2)
C2 C3 H3 120.3
C4 C3 H3 120.3

loop_
_geom_bond_atom_site_label_1
_geom_bond_atom_site_label_2
_geom_bond_distance
S1 O1 1.4283(15)
S1 O2 1.4290(14)
S1 N1 1.5954(18)
S1 C1 1.754(2)
O3 C7 1.256(2)
N3 C7 1.317(2)
N3 C12 1.457(3)
N3 H3A 0.8600
C6 N2 1.375(2)
C6 C5 1.399(3)
C6 C1 1.401(3)
N1 H1A 0.77(2)
N1 H1B 0.90(2)
C1 C2 1.390(3)
C7 C8 1.490(3)
N2 H2A 0.8631
N2 H2B 0.8626
C4 C5 1.361(3)
C4 C3 1.375(4)
C4 H4 0.9300
C2 C3 1.369(3)
C2 H2 0.9300
C12 C11 1.505(3)
C12 H12A 0.9700
C12 H12B 0.9700
C5 H5 0.9300
C8 C9 1.514(3)
C8 H8A 0.9700
C8 H8B 0.9700
C11 C10 1.514(3)
C11 H11A 0.9700
C11 H11B 0.9700
C9 C10 1.519(3)
C9 H9A 0.9700
C9 H9B 0.9700
C10 H10A 0.9700
C10 H10B 0.9700
C3 H3 0.9300
